data_1575612
loop_
_publ_author_name
'Li, Guiling'
'Guo, Mengshuang'
'Zhang, Yijia'
'Zhang, Xiubin'
'Dong, Xiaowei'
'Deng, Xiaotong'
'Liang, Zijuan'
'Su, Zongyuan'
'Zhang, Zhen'

_publ_section_title
;
 Fe(III)/NaBD<sub>4</sub>-mediated regioselective deuteration/cyclization
 of 1,7-enynes and 1,7-dienes.
;
_journal_issue 83
_journal_name_full 'Chemical communications (Cambridge, England)'
_journal_page_first 16266
_journal_page_last 16269
_journal_paper_doi 10.1039/d5cc04107d
_journal_volume 61
_journal_year 2025
_chemical_formula_moiety 'C24 H20 F N O2'
_chemical_formula_sum 'C24 H20 F N O2'
_chemical_formula_weight 373.41
_space_group_crystal_system monoclinic
_space_group_IT_number 14
_space_group_name_Hall '-P 2ybc'
_space_group_name_H-M_alt 'P 1 21/c 1'
_atom_sites_solution_hydrogens geom
_atom_sites_solution_primary dual
_audit_creation_date 2025-04-22
_audit_creation_method
;
Olex2 1.5
(compiled 2025.03.04 svn.red2d20d0 for OlexSys, GUI svn.r7188)
;
_audit_update_record
;
2025-04-23 deposited with the CCDC.	2025-09-05 downloaded from the CCDC.
;
_cell_angle_alpha 90
_cell_angle_beta 106.6330(10)
_cell_angle_gamma 90
_cell_formula_units_Z 4
_cell_length_a 11.1613(2)
_cell_length_b 20.2074(4)
_cell_length_c 8.8830(2)
_cell_measurement_reflns_used 9985
_cell_measurement_temperature 293
_cell_measurement_theta_max 68.363
_cell_measurement_theta_min 4.134
_cell_volume 1919.65(7)
_computing_cell_refinement 'SAINT V8.40B (?, 2016)'
_computing_data_reduction 'SAINT V8.40B (?, 2016)'
_computing_molecular_graphics 'Olex2 1.5 (Dolomanov et al., 2009)'
_computing_publication_material 'Olex2 1.5 (Dolomanov et al., 2009)'
_computing_structure_refinement 'SHELXL 2018/3 (Sheldrick, 2015)'
_computing_structure_solution 'SHELXT 2018/2 (Sheldrick, 2018)'
_diffrn_ambient_temperature 293
_diffrn_measured_fraction_theta_full 0.995
_diffrn_measured_fraction_theta_max 0.994
_diffrn_measurement_device_type BrukerAXS
_diffrn_radiation_type CuK\a
_diffrn_radiation_wavelength 1.54184
_diffrn_reflns_av_R_equivalents 0.0497
_diffrn_reflns_av_unetI/netI 0.0351
_diffrn_reflns_Laue_measured_fraction_full 0.995
_diffrn_reflns_Laue_measured_fraction_max 0.994
_diffrn_reflns_limit_h_max 13
_diffrn_reflns_limit_h_min -13
_diffrn_reflns_limit_k_max 24
_diffrn_reflns_limit_k_min -24
_diffrn_reflns_limit_l_max 10
_diffrn_reflns_limit_l_min -10
_diffrn_reflns_number 27313
_diffrn_reflns_point_group_measured_fraction_full 0.995
_diffrn_reflns_point_group_measured_fraction_max 0.994
_diffrn_reflns_theta_full 67.684
_diffrn_reflns_theta_max 68.359
_diffrn_reflns_theta_min 4.134
_diffrn_source_current 1.1
_diffrn_source_power 0.05500000000000001
_diffrn_source_voltage 50.0
_exptl_absorpt_coefficient_mu 0.719
_exptl_absorpt_correction_T_max 0.7531
_exptl_absorpt_correction_T_min 0.5191
_exptl_absorpt_correction_type multi-scan
_exptl_absorpt_process_details
;
SADABS-2016/2 (Bruker,2016/2) was used for absorption correction.
wR2(int) was 0.1440 before and 0.0637 after correction.
The Ratio of minimum to maximum transmission is 0.6893.
The \l/2 correction factor is Not present.
;
_exptl_crystal_colour colourless
_exptl_crystal_colour_primary colourless
_exptl_crystal_density_diffrn 1.292
_exptl_crystal_description plate
_exptl_crystal_F_000 784
_refine_diff_density_max 0.173
_refine_diff_density_min -0.212
_refine_diff_density_rms 0.033
_refine_ls_extinction_method none
_refine_ls_goodness_of_fit_ref 1.045
_refine_ls_hydrogen_treatment constr
_refine_ls_matrix_type full
_refine_ls_number_parameters 255
_refine_ls_number_reflns 3516
_refine_ls_number_restraints 0
_refine_ls_restrained_S_all 1.045
_refine_ls_R_factor_all 0.0468
_refine_ls_R_factor_gt 0.0424
_refine_ls_shift/su_max 0.003
_refine_ls_shift/su_mean 0.000
_refine_ls_structure_factor_coef Fsqd
_refine_ls_weighting_details 'w=1/[\s^2^(Fo^2^)+(0.0645P)^2^+0.3223P] where P=(Fo^2^+2Fc^2^)/3'
_refine_ls_weighting_scheme calc
_refine_ls_wR_factor_gt 0.1156
_refine_ls_wR_factor_ref 0.1201
_reflns_Friedel_coverage 0.000
_reflns_number_gt 3134
_reflns_number_total 3516
_reflns_threshold_expression 'I > 2\s(I)'
_cod_data_source_file d5cc04107d2.cif
_cod_data_source_block cu_241225wlq2_0m
_cod_depositor_comments 'Adding full bibliography for 1575612--1575613.cif.'
_cod_database_code 1575612
_shelx_shelxl_version_number 2018/3
_shelx_space_group_comment
;
The symmetry employed for this shelxl refinement is uniquely defined
by the following loop, which should always be used as a source of
symmetry information in preference to the above space-group names.
They are only intended as comments.
;
_olex2_refinement_description
;
1. Fixed Uiso
 At 1.2 times of:
  All C(H) groups
 At 1.5 times of:
  All C(H,H,H) groups
2.a Ternary CH refined with riding coordinates:
 C00D(H00D)
2.b Aromatic/amide H refined with riding coordinates:
 C00N(H00N), C00O(H00O), C00W(H00W), C00X(H00X), C014(H014), C016(H016),
 C018(H018), C019(H019), C01B(H01D), C01E(H01E), C01F(H01F), C01H(H01H),
 C01K(H01K)
2.c Idealised Me refined as rotating group:
 C00S(H00A,H00B,H00C), C011(H01A,H01B,H01C)
;
_olex2_submission_special_instructions 'No special instructions were received'

loop_
_space_group_symop_operation_xyz
'x, y, z'
'-x, y+1/2, -z+1/2'
'-x, -y, -z'
'x, -y-1/2, z-1/2'

loop_
_atom_site_label
_atom_site_type_symbol
_atom_site_fract_x
_atom_site_fract_y
_atom_site_fract_z
_atom_site_U_iso_or_equiv
_atom_site_adp_type
_atom_site_occupancy
_atom_site_site_symmetry_order
_atom_site_calc_flag
_atom_site_refinement_flags_posn
_atom_site_refinement_flags_adp
_atom_site_refinement_flags_occupancy
_atom_site_disorder_assembly
_atom_site_disorder_group
F001 F -0.34678(8) 0.79129(5) 0.14364(12) 0.0705(3) Uani 1 1 d . . . . .
O004 O -0.96958(9) 0.92066(6) 0.19164(13) 0.0648(3) Uani 1 1 d . . . . .
O008 O -0.86237(14) 0.80291(5) -0.05183(16) 0.0889(5) Uani 1 1 d . . . . .
N006 N -0.77907(10) 0.87276(5) 0.27166(12) 0.0450(3) Uani 1 1 d . . . . .
C00C C -0.66950(12) 0.85076(6) 0.23623(14) 0.0430(3) Uani 1 1 d . . . . .
C00D C -0.85276(12) 0.91776(6) 0.00494(14) 0.0427(3) Uani 1 1 d . . . . .
H00D H -0.905067 0.955649 -0.041726 0.051 Uiso 1 1 calc R U . . .
C00E C -0.68539(12) 1.00166(6) 0.11789(15) 0.0434(3) Uani 1 1 d . . . . .
C00F C -0.71380(11) 0.93647(6) 0.02338(14) 0.0410(3) Uani 1 1 d . . . . .
C00J C -0.87288(12) 0.90384(6) 0.16350(15) 0.0448(3) Uani 1 1 d . . . . .
C00M C -0.45429(13) 0.81061(7) 0.17493(17) 0.0536(4) Uani 1 1 d . . . . .
C00N C -0.52482(13) 0.85975(7) 0.08291(16) 0.0484(3) Uani 1 1 d . . . . .
H00N H -0.499619 0.878570 0.001378 0.058 Uiso 1 1 calc R U . . .
C00O C -0.59750(15) 0.80076(7) 0.32440(17) 0.0561(4) Uani 1 1 d . . . . .
H00O H -0.622715 0.780583 0.404390 0.067 Uiso 1 1 calc R U . . .
C00S C -0.69446(15) 0.94743(8) -0.13911(16) 0.0571(4) Uani 1 1 d . . . . .
H00A H -0.611608 0.964019 -0.126799 0.086 Uiso 1 1 calc R U . . .
H00B H -0.754639 0.978895 -0.196919 0.086 Uiso 1 1 calc R U . . .
H00C H -0.705049 0.906235 -0.195212 0.086 Uiso 1 1 calc R U . . .
C00U C -0.89711(14) 0.85759(7) -0.10204(17) 0.0510(3) Uani 1 1 d . . . . .
C00W C -0.59014(15) 1.00674(7) 0.25728(16) 0.0559(4) Uani 1 1 d . . . . .
H00W H -0.540650 0.970008 0.295806 0.067 Uiso 1 1 calc R U . . .
C00X C -0.48788(16) 0.78069(8) 0.29378(18) 0.0607(4) Uani 1 1 d . . . . .
H00X H -0.438534 0.747519 0.353229 0.073 Uiso 1 1 calc R U . . .
C00Y C -0.98314(12) 0.86611(7) -0.26314(15) 0.0478(3) Uani 1 1 d . . . . .
C011 C -0.79508(16) 0.85957(8) 0.42689(17) 0.0588(4) Uani 1 1 d . . . . .
H01A H -0.817599 0.814019 0.433129 0.088 Uiso 1 1 calc R U . . .
H01B H -0.859975 0.887466 0.442919 0.088 Uiso 1 1 calc R U . . .
H01C H -0.718167 0.868591 0.506363 0.088 Uiso 1 1 calc R U . . .
C014 C -1.03024(14) 0.92687(8) -0.32515(17) 0.0564(4) Uani 1 1 d . . . . .
H014 H -1.006792 0.965059 -0.265540 0.068 Uiso 1 1 calc R U . . .
C016 C -0.75500(14) 1.05817(7) 0.0620(2) 0.0583(4) Uani 1 1 d . . . . .
H016 H -0.817795 1.056654 -0.032926 0.070 Uiso 1 1 calc R U . . .
C018 C -1.02031(16) 0.80982(8) -0.3545(2) 0.0648(4) Uani 1 1 d . . . . .
H018 H -0.990170 0.768533 -0.314956 0.078 Uiso 1 1 calc R U . . .
C019 C -0.5675(2) 1.06573(9) 0.3401(2) 0.0738(5) Uani 1 1 d . . . . .
H019 H -0.503252 1.068130 0.433507 0.089 Uiso 1 1 calc R U . . .
C01B C -0.73154(18) 1.11691(8) 0.1468(3) 0.0733(5) Uani 1 1 d . . . . .
H01D H -0.779402 1.154214 0.108602 0.088 Uiso 1 1 calc R U . . .
C20 C -0.63362(12) 0.88065(6) 0.11369(14) 0.0419(3) Uani 1 1 d . . . . .
C01E C -1.1020(2) 0.81504(11) -0.5038(2) 0.0821(6) Uani 1 1 d . . . . .
H01E H -1.126488 0.777155 -0.564246 0.098 Uiso 1 1 calc R U . . .
C01F C -1.11165(17) 0.93118(10) -0.47462(19) 0.0716(5) Uani 1 1 d . . . . .
H01F H -1.142589 0.972228 -0.514985 0.086 Uiso 1 1 calc R U . . .
C01H C -0.6388(2) 1.12040(8) 0.2858(2) 0.0757(5) Uani 1 1 d . . . . .
H01H H -0.624399 1.159644 0.342812 0.091 Uiso 1 1 calc R U . . .
C01K C -1.14711(19) 0.87550(11) -0.5638(2) 0.0804(6) Uani 1 1 d . . . . .
H01K H -1.201632 0.878666 -0.664613 0.096 Uiso 1 1 calc R U . . .

loop_
_atom_site_aniso_label
_atom_site_aniso_U_11
_atom_site_aniso_U_22
_atom_site_aniso_U_33
_atom_site_aniso_U_23
_atom_site_aniso_U_13
_atom_site_aniso_U_12
F001 0.0566(5) 0.0762(6) 0.0784(6) -0.0100(5) 0.0192(4) 0.0204(4)
O004 0.0503(6) 0.0785(7) 0.0708(7) 0.0080(6) 0.0259(5) 0.0072(5)
O008 0.1196(11) 0.0420(6) 0.0777(8) -0.0028(5) -0.0155(7) 0.0021(6)
N006 0.0519(6) 0.0441(6) 0.0423(6) 0.0039(4) 0.0187(5) 0.0004(5)
C00C 0.0501(7) 0.0386(6) 0.0400(6) -0.0006(5) 0.0126(5) 0.0015(5)
C00D 0.0453(7) 0.0384(6) 0.0419(6) 0.0015(5) 0.0085(5) -0.0009(5)
C00E 0.0472(7) 0.0386(6) 0.0483(7) 0.0040(5) 0.0199(5) -0.0048(5)
C00F 0.0445(6) 0.0412(6) 0.0379(6) 0.0038(5) 0.0126(5) 0.0008(5)
C00J 0.0442(7) 0.0413(6) 0.0499(7) -0.0001(5) 0.0152(5) -0.0031(5)
C00M 0.0486(7) 0.0536(8) 0.0559(8) -0.0116(6) 0.0106(6) 0.0105(6)
C00N 0.0517(7) 0.0485(7) 0.0471(7) -0.0053(6) 0.0176(6) 0.0006(6)
C00O 0.0711(9) 0.0488(8) 0.0483(8) 0.0082(6) 0.0167(7) 0.0108(7)
C00S 0.0643(9) 0.0657(9) 0.0445(7) 0.0091(6) 0.0207(6) 0.0024(7)
C00U 0.0560(8) 0.0408(7) 0.0527(8) -0.0009(6) 0.0101(6) -0.0033(6)
C00W 0.0697(9) 0.0473(8) 0.0476(8) 0.0018(6) 0.0119(6) -0.0074(6)
C00X 0.0704(9) 0.0525(8) 0.0541(8) 0.0033(6) 0.0095(7) 0.0202(7)
C00Y 0.0474(7) 0.0532(8) 0.0446(7) -0.0044(6) 0.0159(6) -0.0086(6)
C011 0.0696(9) 0.0651(9) 0.0482(8) 0.0069(7) 0.0276(7) -0.0011(7)
C014 0.0606(8) 0.0575(8) 0.0472(7) 0.0013(6) 0.0091(6) -0.0061(7)
C016 0.0527(8) 0.0418(7) 0.0788(10) 0.0074(7) 0.0163(7) -0.0023(6)
C018 0.0729(10) 0.0598(9) 0.0603(9) -0.0117(7) 0.0168(8) -0.0121(8)
C019 0.1053(14) 0.0582(10) 0.0555(9) -0.0068(7) 0.0191(9) -0.0254(9)
C01B 0.0752(11) 0.0380(8) 0.1170(16) 0.0039(8) 0.0441(11) -0.0021(7)
C20 0.0463(7) 0.0390(6) 0.0398(6) -0.0019(5) 0.0116(5) 0.0002(5)
C01E 0.0912(13) 0.0897(14) 0.0590(10) -0.0247(9) 0.0115(9) -0.0298(11)
C01F 0.0723(10) 0.0805(11) 0.0528(9) 0.0113(8) 0.0029(7) -0.0078(9)
C01H 0.1088(15) 0.0473(9) 0.0845(12) -0.0145(8) 0.0491(11) -0.0248(9)
C01K 0.0785(12) 0.1031(15) 0.0491(9) 0.0017(9) 0.0014(8) -0.0232(10)

loop_
_atom_type_symbol
_atom_type_description
_atom_type_scat_dispersion_real
_atom_type_scat_dispersion_imag
_atom_type_scat_source
C C 0.0181 0.0091 'International Tables Vol C Tables 4.2.6.8 and 6.1.1.4'
H H 0.0000 0.0000 'International Tables Vol C Tables 4.2.6.8 and 6.1.1.4'
F F 0.0727 0.0534 'International Tables Vol C Tables 4.2.6.8 and 6.1.1.4'
N N 0.0311 0.0180 'International Tables Vol C Tables 4.2.6.8 and 6.1.1.4'
O O 0.0492 0.0322 'International Tables Vol C Tables 4.2.6.8 and 6.1.1.4'

loop_
_geom_angle_atom_site_label_1
_geom_angle_atom_site_label_2
_geom_angle_atom_site_label_3
_geom_angle
_geom_angle_site_symmetry_1
_geom_angle_site_symmetry_3
_geom_angle_publ_flag
C00C N006 C011 119.80(11) . . ?
C00J N006 C00C 121.86(11) . . ?
C00J N006 C011 118.29(11) . . ?
C00O C00C N006 120.03(12) . . ?
C00O C00C C20 120.36(12) . . ?
C20 C00C N006 119.60(11) . . ?
C00F C00D H00D 108.0 . . ?
C00J C00D H00D 108.0 . . ?
C00J C00D C00F 110.80(10) . . ?
C00J C00D C00U 108.73(10) . . ?
C00U C00D H00D 108.0 . . ?
C00U C00D C00F 113.08(11) . . ?
C00W C00E C00F 122.29(12) . . ?
C00W C00E C016 117.75(13) . . ?
C016 C00E C00F 119.95(12) . . ?
C00E C00F C00D 107.88(10) . . ?
C00S C00F C00D 109.85(11) . . ?
C00S C00F C00E 108.99(10) . . ?
C20 C00F C00D 107.07(10) . . ?
C20 C00F C00E 110.36(10) . . ?
C20 C00F C00S 112.56(11) . . ?
O004 C00J N006 122.10(12) . . ?
O004 C00J C00D 120.83(12) . . ?
N006 C00J C00D 117.07(11) . . ?
F001 C00M C00N 118.10(13) . . ?
C00X C00M F001 119.03(13) . . ?
C00X C00M C00N 122.86(13) . . ?
C00M C00N H00N 120.5 . . ?
C00M C00N C20 119.08(13) . . ?
C20 C00N H00N 120.5 . . ?
C00C C00O H00O 119.9 . . ?
C00C C00O C00X 120.24(13) . . ?
C00X C00O H00O 119.9 . . ?
C00F C00S H00A 109.5 . . ?
C00F C00S H00B 109.5 . . ?
C00F C00S H00C 109.5 . . ?
H00A C00S H00B 109.5 . . ?
H00A C00S H00C 109.5 . . ?
H00B C00S H00C 109.5 . . ?
O008 C00U C00D 118.77(13) . . ?
O008 C00U C00Y 120.63(13) . . ?
C00Y C00U C00D 120.58(11) . . ?
C00E C00W H00W 119.5 . . ?
C019 C00W C00E 120.98(15) . . ?
C019 C00W H00W 119.5 . . ?
C00M C00X C00O 118.48(13) . . ?
C00M C00X H00X 120.8 . . ?
C00O C00X H00X 120.8 . . ?
C014 C00Y C00U 123.48(12) . . ?
C014 C00Y C018 118.50(14) . . ?
C018 C00Y C00U 118.00(13) . . ?
N006 C011 H01A 109.5 . . ?
N006 C011 H01B 109.5 . . ?
N006 C011 H01C 109.5 . . ?
H01A C011 H01B 109.5 . . ?
H01A C011 H01C 109.5 . . ?
H01B C011 H01C 109.5 . . ?
C00Y C014 H014 119.7 . . ?
C01F C014 C00Y 120.56(15) . . ?
C01F C014 H014 119.7 . . ?
C00E C016 H016 119.7 . . ?
C01B C016 C00E 120.57(16) . . ?
C01B C016 H016 119.7 . . ?
C00Y C018 H018 119.9 . . ?
C01E C018 C00Y 120.17(17) . . ?
C01E C018 H018 119.9 . . ?
C00W C019 H019 119.7 . . ?
C01H C019 C00W 120.60(17) . . ?
C01H C019 H019 119.7 . . ?
C016 C01B H01D 119.7 . . ?
C01H C01B C016 120.66(16) . . ?
C01H C01B H01D 119.7 . . ?
C00C C20 C00F 118.34(11) . . ?
C00N C20 C00C 118.96(12) . . ?
C00N C20 C00F 122.66(11) . . ?
C018 C01E H01E 119.7 . . ?
C01K C01E C018 120.62(17) . . ?
C01K C01E H01E 119.7 . . ?
C014 C01F H01F 119.8 . . ?
C01K C01F C014 120.45(17) . . ?
C01K C01F H01F 119.8 . . ?
C019 C01H C01B 119.41(16) . . ?
C019 C01H H01H 120.3 . . ?
C01B C01H H01H 120.3 . . ?
C01E C01K H01K 120.1 . . ?
C01F C01K C01E 119.71(16) . . ?
C01F C01K H01K 120.1 . . ?

loop_
_geom_bond_atom_site_label_1
_geom_bond_atom_site_label_2
_geom_bond_distance
_geom_bond_site_symmetry_2
_geom_bond_publ_flag
F001 C00M 1.3640(16) . ?
O004 C00J 1.2236(16) . ?
O008 C00U 1.2130(17) . ?
N006 C00C 1.4187(17) . ?
N006 C00J 1.3557(17) . ?
N006 C011 1.4647(16) . ?
C00C C00O 1.3855(19) . ?
C00C C20 1.3998(18) . ?
C00D H00D 0.9800 . ?
C00D C00F 1.5587(17) . ?
C00D C00J 1.5148(18) . ?
C00D C00U 1.5352(18) . ?
C00E C00F 1.5455(17) . ?
C00E C00W 1.386(2) . ?
C00E C016 1.3905(19) . ?
C00F C00S 1.5354(17) . ?
C00F C20 1.5185(17) . ?
C00M C00N 1.380(2) . ?
C00M C00X 1.359(2) . ?
C00N H00N 0.9300 . ?
C00N C20 1.3848(18) . ?
C00O H00O 0.9300 . ?
C00O C00X 1.388(2) . ?
C00S H00A 0.9600 . ?
C00S H00B 0.9600 . ?
C00S H00C 0.9600 . ?
C00U C00Y 1.4876(19) . ?
C00W H00W 0.9300 . ?
C00W C019 1.385(2) . ?
C00X H00X 0.9300 . ?
C00Y C014 1.386(2) . ?
C00Y C018 1.390(2) . ?
C011 H01A 0.9600 . ?
C011 H01B 0.9600 . ?
C011 H01C 0.9600 . ?
C014 H014 0.9300 . ?
C014 C01F 1.380(2) . ?
C016 H016 0.9300 . ?
C016 C01B 1.390(2) . ?
C018 H018 0.9300 . ?
C018 C01E 1.382(3) . ?
C019 H019 0.9300 . ?
C019 C01H 1.366(3) . ?
C01B H01D 0.9300 . ?
C01B C01H 1.367(3) . ?
C01E H01E 0.9300 . ?
C01E C01K 1.370(3) . ?
C01F H01F 0.9300 . ?
C01F C01K 1.368(3) . ?
C01H H01H 0.9300 . ?
C01K H01K 0.9300 . ?

loop_
_geom_torsion_atom_site_label_1
_geom_torsion_atom_site_label_2
_geom_torsion_atom_site_label_3
_geom_torsion_atom_site_label_4
_geom_torsion
_geom_torsion_site_symmetry_1
_geom_torsion_site_symmetry_2
_geom_torsion_site_symmetry_3
_geom_torsion_site_symmetry_4
_geom_torsion_publ_flag
F001 C00M C00N C20 -179.30(12) . . . . ?
F001 C00M C00X C00O -179.97(13) . . . . ?
O008 C00U C00Y C014 177.32(16) . . . . ?
O008 C00U C00Y C018 -1.1(2) . . . . ?
N006 C00C C00O C00X -177.71(13) . . . . ?
N006 C00C C20 C00F 0.49(18) . . . . ?
N006 C00C C20 C00N 178.45(11) . . . . ?
C00C N006 C00J O004 177.17(12) . . . . ?
C00C N006 C00J C00D -3.43(18) . . . . ?
C00C C00O C00X C00M -0.8(2) . . . . ?
C00D C00F C20 C00C -38.35(15) . . . . ?
C00D C00F C20 C00N 143.78(12) . . . . ?
C00D C00U C00Y C014 -1.5(2) . . . . ?
C00D C00U C00Y C018 -179.87(13) . . . . ?
C00E C00F C20 C00C 78.82(14) . . . . ?
C00E C00F C20 C00N -99.05(14) . . . . ?
C00E C00W C019 C01H -0.1(3) . . . . ?
C00E C016 C01B C01H 0.7(2) . . . . ?
C00F C00D C00J O004 142.68(13) . . . . ?
C00F C00D C00J N006 -36.73(15) . . . . ?
C00F C00D C00U O008 74.89(17) . . . . ?
C00F C00D C00U C00Y -106.31(14) . . . . ?
C00F C00E C00W C019 -179.47(13) . . . . ?
C00F C00E C016 C01B 179.16(13) . . . . ?
C00J N006 C00C C00O -157.55(13) . . . . ?
C00J N006 C00C C20 23.57(18) . . . . ?
C00J C00D C00F C00E -63.71(13) . . . . ?
C00J C00D C00F C00S 177.59(11) . . . . ?
C00J C00D C00F C20 55.07(13) . . . . ?
C00J C00D C00U O008 -48.62(19) . . . . ?
C00J C00D C00U C00Y 130.18(13) . . . . ?
C00M C00N C20 C00C -0.68(19) . . . . ?
C00M C00N C20 C00F 177.18(12) . . . . ?
C00N C00M C00X C00O -0.4(2) . . . . ?
C00O C00C C20 C00F -178.39(12) . . . . ?
C00O C00C C20 C00N -0.43(19) . . . . ?
C00S C00F C20 C00C -159.17(12) . . . . ?
C00S C00F C20 C00N 22.96(17) . . . . ?
C00U C00D C00F C00E 173.92(10) . . . . ?
C00U C00D C00F C00S 55.23(14) . . . . ?
C00U C00D C00F C20 -67.29(13) . . . . ?
C00U C00D C00J O004 -92.45(15) . . . . ?
C00U C00D C00J N006 88.13(14) . . . . ?
C00U C00Y C014 C01F -178.77(14) . . . . ?
C00U C00Y C018 C01E 178.81(16) . . . . ?
C00W C00E C00F C00D 122.62(13) . . . . ?
C00W C00E C00F C00S -118.15(14) . . . . ?
C00W C00E C00F C20 5.95(17) . . . . ?
C00W C00E C016 C01B -2.0(2) . . . . ?
C00W C019 C01H C01B -1.3(3) . . . . ?
C00X C00M C00N C20 1.1(2) . . . . ?
C00Y C014 C01F C01K 0.0(3) . . . . ?
C00Y C018 C01E C01K 0.1(3) . . . . ?
C011 N006 C00C C00O 19.92(19) . . . . ?
C011 N006 C00C C20 -158.96(12) . . . . ?
C011 N006 C00J O004 -0.3(2) . . . . ?
C011 N006 C00J C00D 179.07(11) . . . . ?
C014 C00Y C018 C01E 0.3(2) . . . . ?
C014 C01F C01K C01E 0.3(3) . . . . ?
C016 C00E C00F C00D -58.64(15) . . . . ?
C016 C00E C00F C00S 60.60(15) . . . . ?
C016 C00E C00F C20 -175.30(11) . . . . ?
C016 C00E C00W C019 1.8(2) . . . . ?
C016 C01B C01H C019 1.0(3) . . . . ?
C018 C00Y C014 C01F -0.4(2) . . . . ?
C018 C01E C01K C01F -0.4(3) . . . . ?
C20 C00C C00O C00X 1.2(2) . . . . ?
